data_7157420
loop_
_publ_author_name
'Qiu, Mao-Ran'
'Zheng, Hong-Xing'
'Ye, Jing-Jing'
'Yan, Bing-Xia'
'Zhao, Chang-Qiu'
'Li, Qiang'

_publ_section_title
;
 Stereoselective preparation of P,axial-stereogenic allenyl bisphosphine
 oxides via chirality-transfer.
;
_journal_issue 16
_journal_name_full 'Organic &amp; biomolecular chemistry'
_journal_page_first 3017
_journal_page_last 3021
_journal_paper_doi 10.1039/d0ob00390e
_journal_volume 18
_journal_year 2020
_chemical_absolute_configuration R/S
_chemical_formula_sum 'C37 H40 O2 P2'
_chemical_formula_weight 578.63
_space_group_crystal_system orthorhombic
_space_group_IT_number 19
_space_group_name_Hall 'P 2ac 2ab'
_space_group_name_H-M_alt 'P 21 21 21'
_atom_sites_solution_hydrogens geom
_audit_creation_method SHELXL-2014/6
_audit_update_record
;
2019-06-05 deposited with the CCDC.	2020-03-24 downloaded from the CCDC.
;
_cell_angle_alpha 90
_cell_angle_beta 90
_cell_angle_gamma 90
_cell_formula_units_Z 4
_cell_length_a 12.9764(11)
_cell_length_b 14.3781(12)
_cell_length_c 17.5765(15)
_cell_measurement_reflns_used 3285
_cell_measurement_temperature 298(2)
_cell_measurement_theta_max 21.236
_cell_measurement_theta_min 2.318
_cell_volume 3279.4(5)
_computing_structure_refinement 'SHELXL-2014/6 (Sheldrick, 2014)'
_diffrn_ambient_temperature 298(2)
_diffrn_measured_fraction_theta_full 0.972
_diffrn_measured_fraction_theta_max 0.999
_diffrn_measurement_device_type 'CCD area detector'
_diffrn_measurement_method 'phi and omega scans'
_diffrn_radiation_type MoK\a
_diffrn_radiation_wavelength 0.71073
_diffrn_reflns_av_R_equivalents 0.0609
_diffrn_reflns_av_unetI/netI 0.0835
_diffrn_reflns_Laue_measured_fraction_full 0.972
_diffrn_reflns_Laue_measured_fraction_max 0.999
_diffrn_reflns_limit_h_max 15
_diffrn_reflns_limit_h_min -15
_diffrn_reflns_limit_k_max 16
_diffrn_reflns_limit_k_min -17
_diffrn_reflns_limit_l_max 12
_diffrn_reflns_limit_l_min -20
_diffrn_reflns_number 16603
_diffrn_reflns_point_group_measured_fraction_full 0.971
_diffrn_reflns_point_group_measured_fraction_max 0.999
_diffrn_reflns_theta_full 25.242
_diffrn_reflns_theta_max 25.015
_diffrn_reflns_theta_min 2.317
_exptl_absorpt_coefficient_mu 0.163
_exptl_absorpt_correction_type multi-scan
_exptl_absorpt_process_details sadabs
_exptl_crystal_colour colourless
_exptl_crystal_density_diffrn 1.172
_exptl_crystal_description block
_exptl_crystal_F_000 1232
_exptl_crystal_size_max 0.430
_exptl_crystal_size_mid 0.380
_exptl_crystal_size_min 0.310
_exptl_transmission_factor_max 0.951
_exptl_transmission_factor_min 0.932
_refine_diff_density_max 0.428
_refine_diff_density_min -0.249
_refine_diff_density_rms 0.046
_refine_ls_abs_structure_details
;
 Flack x determined using 1199 quotients [(I+)-(I-)]/[(I+)+(I-)]
 (Parsons, Flack and Wagner, Acta Cryst. B69 (2013) 249-259).
;
_refine_ls_abs_structure_Flack -0.08(7)
_refine_ls_extinction_method none
_refine_ls_goodness_of_fit_ref 0.954
_refine_ls_hydrogen_treatment constr
_refine_ls_matrix_type full
_refine_ls_number_parameters 373
_refine_ls_number_reflns 5766
_refine_ls_number_restraints 0
_refine_ls_restrained_S_all 0.954
_refine_ls_R_factor_all 0.0836
_refine_ls_R_factor_gt 0.0522
_refine_ls_shift/su_max 0.000
_refine_ls_shift/su_mean 0.000
_refine_ls_structure_factor_coef Fsqd
_refine_ls_weighting_details 'w=1/[\s^2^(Fo^2^)+(0.0480P)^2^] where P=(Fo^2^+2Fc^2^)/3'
_refine_ls_weighting_scheme calc
_refine_ls_wR_factor_gt 0.1025
_refine_ls_wR_factor_ref 0.1121
_reflns_Friedel_coverage 0.780
_reflns_Friedel_fraction_full 0.969
_reflns_Friedel_fraction_max 1.000
_reflns_number_gt 3586
_reflns_number_total 5766
_reflns_threshold_expression 'I > 2\s(I)'
_cod_data_source_file d0ob00390e2.cif
_cod_data_source_block 170915c_sq_d
_cod_depositor_comments 'Adding full bibliography for 7157420--7157422.cif.'
_cod_database_code 7157420
_shelx_space_group_comment
;
The symmetry employed for this shelxl refinement is uniquely defined
by the following loop, which should always be used as a source of
symmetry information in preference to the above space-group names.
They are only intended as comments.
;
_shelx_estimated_absorpt_t_min 0.933
_shelx_estimated_absorpt_t_max 0.951
_shelxl_version_number 2014/6

loop_
_space_group_symop_operation_xyz
'x, y, z'
'-x+1/2, -y, z+1/2'
'-x, y+1/2, -z+1/2'
'x+1/2, -y+1/2, -z'

loop_
_atom_site_label
_atom_site_type_symbol
_atom_site_fract_x
_atom_site_fract_y
_atom_site_fract_z
_atom_site_U_iso_or_equiv
_atom_site_adp_type
_atom_site_occupancy
_atom_site_site_symmetry_order
_atom_site_calc_flag
_atom_site_refinement_flags_posn
_atom_site_refinement_flags_adp
_atom_site_refinement_flags_occupancy
_atom_site_disorder_assembly
_atom_site_disorder_group
P1 P 0.52553(10) 0.36671(9) 0.71968(7) 0.0395(4) Uani 1 1 d . . . . .
P2 P 0.81167(10) 0.40278(10) 0.54249(7) 0.0448(4) Uani 1 1 d . . . . .
O1 O 0.5555(2) 0.4656(2) 0.71811(19) 0.0469(9) Uani 1 1 d . . . . .
O2 O 0.8631(3) 0.3948(3) 0.46792(18) 0.0631(11) Uani 1 1 d . . . . .
C1 C 0.5905(4) 0.3022(4) 0.7939(3) 0.0428(13) Uani 1 1 d . . . . .
C2 C 0.6512(4) 0.3490(4) 0.8461(3) 0.0519(15) Uani 1 1 d . . . . .
H2 H 0.6592 0.4131 0.8417 0.062 Uiso 1 1 calc R U . . .
C3 C 0.6997(4) 0.3027(5) 0.9043(3) 0.0649(17) Uani 1 1 d . . . . .
H3 H 0.7387 0.3353 0.9399 0.078 Uiso 1 1 calc R U . . .
C4 C 0.6901(5) 0.2074(5) 0.9095(3) 0.0736(19) Uani 1 1 d . . . . .
H4 H 0.7243 0.1754 0.9479 0.088 Uiso 1 1 calc R U . . .
C5 C 0.6295(5) 0.1590(4) 0.8575(3) 0.0679(18) Uani 1 1 d . . . . .
H5 H 0.6223 0.0948 0.8614 0.082 Uiso 1 1 calc R U . . .
C6 C 0.5803(4) 0.2072(4) 0.8003(3) 0.0527(15) Uani 1 1 d . . . . .
H6 H 0.5396 0.1751 0.7656 0.063 Uiso 1 1 calc R U . . .
C7 C 0.3876(3) 0.3478(3) 0.7288(3) 0.0350(12) Uani 1 1 d . . . . .
H7 H 0.3772 0.2858 0.7506 0.042 Uiso 1 1 calc R U . . .
C8 C 0.3382(3) 0.4198(4) 0.7836(3) 0.0465(13) Uani 1 1 d . . . . .
H8 H 0.3511 0.4813 0.7614 0.056 Uiso 1 1 calc R U . . .
C9 C 0.2218(4) 0.4069(4) 0.7849(3) 0.0598(15) Uani 1 1 d . . . . .
H9A H 0.2060 0.3477 0.8086 0.072 Uiso 1 1 calc R U . . .
H9B H 0.1915 0.4555 0.8159 0.072 Uiso 1 1 calc R U . . .
C10 C 0.1729(4) 0.4095(4) 0.7066(3) 0.0598(15) Uani 1 1 d . . . . .
H10A H 0.0993 0.3989 0.7113 0.072 Uiso 1 1 calc R U . . .
H10B H 0.1829 0.4706 0.6844 0.072 Uiso 1 1 calc R U . . .
C11 C 0.2182(4) 0.3372(4) 0.6546(3) 0.0476(14) Uani 1 1 d . . . . .
H11 H 0.2045 0.2759 0.6768 0.057 Uiso 1 1 calc R U . . .
C12 C 0.3341(4) 0.3502(3) 0.6508(3) 0.0420(13) Uani 1 1 d . . . . .
H12A H 0.3487 0.4094 0.6266 0.050 Uiso 1 1 calc R U . . .
H12B H 0.3631 0.3017 0.6190 0.050 Uiso 1 1 calc R U . . .
C13 C 0.3845(4) 0.4212(5) 0.8628(3) 0.077(2) Uani 1 1 d . . . . .
H13 H 0.4592 0.4275 0.8560 0.093 Uiso 1 1 calc R U . . .
C14 C 0.3678(6) 0.3324(6) 0.9083(4) 0.112(3) Uani 1 1 d . . . . .
H14A H 0.2954 0.3237 0.9171 0.167 Uiso 1 1 calc R U . . .
H14B H 0.4029 0.3372 0.9563 0.167 Uiso 1 1 calc R U . . .
H14C H 0.3945 0.2804 0.8804 0.167 Uiso 1 1 calc R U . . .
C15 C 0.3489(6) 0.5087(6) 0.9061(4) 0.151(4) Uani 1 1 d . . . . .
H15A H 0.3534 0.5619 0.8732 0.226 Uiso 1 1 calc R U . . .
H15B H 0.3923 0.5181 0.9497 0.226 Uiso 1 1 calc R U . . .
H15C H 0.2789 0.5007 0.9225 0.226 Uiso 1 1 calc R U . . .
C16 C 0.1714(4) 0.3395(5) 0.5763(3) 0.079(2) Uani 1 1 d . . . . .
H16A H 0.0980 0.3326 0.5802 0.118 Uiso 1 1 calc R U . . .
H16B H 0.1992 0.2896 0.5464 0.118 Uiso 1 1 calc R U . . .
H16C H 0.1872 0.3978 0.5524 0.118 Uiso 1 1 calc R U . . .
C17 C 0.5624(4) 0.3081(3) 0.6329(3) 0.0385(12) Uani 1 1 d . . . . .
H17 H 0.5429 0.2469 0.6239 0.046 Uiso 1 1 calc R U . . .
C18 C 0.6168(4) 0.3538(3) 0.5836(3) 0.0383(12) Uani 1 1 d . . . . .
C19 C 0.6718(3) 0.4034(3) 0.5362(3) 0.0378(12) Uani 1 1 d . . . . .
C20 C 0.6246(4) 0.4692(3) 0.4804(3) 0.0389(13) Uani 1 1 d . . . . .
C21 C 0.6477(4) 0.4619(4) 0.4035(3) 0.0501(14) Uani 1 1 d . . . . .
H21 H 0.6932 0.4165 0.3864 0.060 Uiso 1 1 calc R U . . .
C22 C 0.6026(5) 0.5228(4) 0.3527(4) 0.0618(17) Uani 1 1 d . . . . .
H22 H 0.6175 0.5181 0.3011 0.074 Uiso 1 1 calc R U . . .
C23 C 0.5363(5) 0.5898(5) 0.3774(4) 0.0650(17) Uani 1 1 d . . . . .
H23 H 0.5062 0.6304 0.3427 0.078 Uiso 1 1 calc R U . . .
C24 C 0.5142(4) 0.5973(4) 0.4527(4) 0.0725(18) Uani 1 1 d . . . . .
H24 H 0.4695 0.6436 0.4693 0.087 Uiso 1 1 calc R U . . .
C25 C 0.5575(4) 0.5367(4) 0.5049(3) 0.0547(15) Uani 1 1 d . . . . .
H25 H 0.5412 0.5417 0.5563 0.066 Uiso 1 1 calc R U . . .
C26 C 0.8432(4) 0.5087(3) 0.5913(3) 0.0440(14) Uani 1 1 d . . . . .
C27 C 0.9361(5) 0.5492(4) 0.5749(4) 0.0712(18) Uani 1 1 d . . . . .
H27 H 0.9785 0.5237 0.5378 0.085 Uiso 1 1 calc R U . . .
C28 C 0.9671(5) 0.6290(5) 0.6141(4) 0.086(2) Uani 1 1 d . . . . .
H28 H 1.0299 0.6568 0.6027 0.103 Uiso 1 1 calc R U . . .
C29 C 0.9055(6) 0.6659(4) 0.6689(4) 0.080(2) Uani 1 1 d . . . . .
H29 H 0.9272 0.7180 0.6958 0.096 Uiso 1 1 calc R U . . .
C30 C 0.8108(5) 0.6262(4) 0.6846(3) 0.0671(17) Uani 1 1 d . . . . .
H30 H 0.7681 0.6520 0.7215 0.081 Uiso 1 1 calc R U . . .
C31 C 0.7803(4) 0.5482(4) 0.6452(3) 0.0524(15) Uani 1 1 d . . . . .
H31 H 0.7162 0.5219 0.6553 0.063 Uiso 1 1 calc R U . . .
C32 C 0.8439(4) 0.3083(3) 0.6041(3) 0.0409(13) Uani 1 1 d . . . . .
C33 C 0.8841(4) 0.2277(4) 0.5720(3) 0.0566(15) Uani 1 1 d . . . . .
H33 H 0.8952 0.2251 0.5197 0.068 Uiso 1 1 calc R U . . .
C34 C 0.9076(5) 0.1517(4) 0.6165(4) 0.0664(18) Uani 1 1 d . . . . .
H34 H 0.9345 0.0983 0.5942 0.080 Uiso 1 1 calc R U . . .
C35 C 0.8917(4) 0.1547(5) 0.6925(4) 0.0667(18) Uani 1 1 d . . . . .
H35 H 0.9065 0.1029 0.7223 0.080 Uiso 1 1 calc R U . . .
C36 C 0.8531(4) 0.2350(4) 0.7264(3) 0.0646(17) Uani 1 1 d . . . . .
H36 H 0.8437 0.2376 0.7788 0.077 Uiso 1 1 calc R U . . .
C37 C 0.8291(4) 0.3103(4) 0.6819(3) 0.0502(14) Uani 1 1 d . . . . .
H37 H 0.8024 0.3636 0.7045 0.060 Uiso 1 1 calc R U . . .

loop_
_atom_site_aniso_label
_atom_site_aniso_U_11
_atom_site_aniso_U_22
_atom_site_aniso_U_33
_atom_site_aniso_U_23
_atom_site_aniso_U_13
_atom_site_aniso_U_12
P1 0.0434(8) 0.0415(8) 0.0337(8) -0.0015(7) 0.0017(6) -0.0023(6)
P2 0.0432(8) 0.0548(9) 0.0363(8) -0.0002(7) 0.0044(7) 0.0016(7)
O1 0.057(2) 0.0368(19) 0.047(2) -0.0053(18) 0.0042(19) -0.0072(16)
O2 0.051(2) 0.098(3) 0.041(2) -0.001(2) 0.0155(18) 0.007(2)
C1 0.039(3) 0.053(3) 0.037(3) 0.001(3) 0.002(2) 0.000(3)
C2 0.047(3) 0.061(4) 0.047(3) -0.009(3) -0.002(3) -0.004(3)
C3 0.058(4) 0.089(5) 0.048(4) 0.001(4) -0.013(3) -0.007(4)
C4 0.061(4) 0.106(6) 0.053(4) 0.024(4) -0.013(3) 0.010(4)
C5 0.072(4) 0.075(5) 0.057(4) 0.014(4) -0.002(4) 0.002(3)
C6 0.050(3) 0.053(4) 0.054(4) 0.006(3) -0.006(3) -0.005(3)
C7 0.037(3) 0.036(3) 0.031(3) -0.002(2) 0.002(2) -0.001(2)
C8 0.043(3) 0.052(3) 0.044(3) -0.009(3) 0.004(3) 0.005(3)
C9 0.048(3) 0.082(4) 0.049(4) -0.014(4) 0.006(3) 0.017(3)
C10 0.043(3) 0.079(4) 0.058(4) -0.006(3) -0.003(3) 0.007(3)
C11 0.044(3) 0.055(4) 0.043(3) 0.005(3) -0.004(3) -0.002(3)
C12 0.048(3) 0.041(3) 0.036(3) 0.000(3) 0.002(3) 0.000(2)
C13 0.046(4) 0.133(6) 0.052(4) -0.043(5) -0.004(3) 0.013(4)
C14 0.094(6) 0.194(9) 0.047(5) 0.022(5) 0.001(4) 0.017(6)
C15 0.099(6) 0.247(11) 0.107(7) -0.126(7) -0.035(5) 0.061(6)
C16 0.066(4) 0.111(5) 0.060(4) -0.010(4) -0.012(3) 0.012(4)
C17 0.041(3) 0.036(3) 0.038(3) 0.001(3) -0.001(3) 0.001(2)
C18 0.038(3) 0.040(3) 0.037(3) -0.008(3) -0.002(3) 0.005(3)
C19 0.045(3) 0.040(3) 0.028(3) -0.004(3) 0.004(2) 0.003(3)
C20 0.035(3) 0.045(3) 0.037(3) 0.000(3) 0.001(2) -0.002(2)
C21 0.048(3) 0.055(4) 0.048(4) 0.001(3) 0.004(3) 0.002(3)
C22 0.056(4) 0.078(5) 0.052(4) 0.012(4) -0.004(3) -0.009(4)
C23 0.059(4) 0.067(4) 0.070(5) 0.030(4) -0.015(3) -0.005(4)
C24 0.060(4) 0.066(4) 0.091(5) 0.010(4) -0.006(4) 0.021(3)
C25 0.059(4) 0.057(4) 0.049(4) -0.005(3) 0.003(3) 0.008(3)
C26 0.037(3) 0.048(3) 0.047(3) 0.007(3) 0.003(3) -0.002(3)
C27 0.058(4) 0.076(5) 0.079(5) -0.005(4) 0.014(4) -0.010(4)
C28 0.060(4) 0.074(5) 0.122(6) -0.003(5) 0.009(4) -0.020(4)
C29 0.081(5) 0.051(4) 0.108(6) -0.011(4) -0.015(5) -0.006(4)
C30 0.056(4) 0.057(4) 0.088(5) -0.013(4) 0.001(3) -0.007(3)
C31 0.046(3) 0.044(3) 0.067(4) -0.005(3) 0.003(3) -0.007(3)
C32 0.037(3) 0.047(3) 0.039(3) -0.004(3) 0.001(2) 0.000(2)
C33 0.051(4) 0.069(4) 0.050(4) -0.010(3) 0.005(3) 0.010(3)
C34 0.071(4) 0.051(4) 0.077(5) -0.007(4) -0.005(4) 0.021(3)
C35 0.059(4) 0.068(5) 0.073(5) 0.016(4) -0.008(3) 0.006(3)
C36 0.073(4) 0.072(4) 0.048(4) 0.007(4) -0.006(3) 0.011(3)
C37 0.059(4) 0.052(3) 0.039(3) 0.002(3) -0.003(3) 0.016(3)

loop_
_atom_type_symbol
_atom_type_description
_atom_type_scat_dispersion_real
_atom_type_scat_dispersion_imag
_atom_type_scat_source
C C 0.0033 0.0016 'International Tables Vol C Tables 4.2.6.8 and 6.1.1.4'
H H 0.0000 0.0000 'International Tables Vol C Tables 4.2.6.8 and 6.1.1.4'
O O 0.0106 0.0060 'International Tables Vol C Tables 4.2.6.8 and 6.1.1.4'
P P 0.1023 0.0942 'International Tables Vol C Tables 4.2.6.8 and 6.1.1.4'

loop_
_geom_angle_atom_site_label_1
_geom_angle_atom_site_label_2
_geom_angle_atom_site_label_3
_geom_angle
_geom_angle_site_symmetry_1
_geom_angle_site_symmetry_3
_geom_angle_publ_flag
O1 P1 C1 112.6(2) . . ?
O1 P1 C17 111.3(2) . . ?
C1 P1 C17 104.3(2) . . ?
O1 P1 C7 113.9(2) . . ?
C1 P1 C7 108.6(2) . . ?
C17 P1 C7 105.4(2) . . ?
O2 P2 C32 112.0(2) . . ?
O2 P2 C26 112.8(2) . . ?
C32 P2 C26 107.5(2) . . ?
O2 P2 C19 113.4(2) . . ?
C32 P2 C19 105.9(2) . . ?
C26 P2 C19 104.6(2) . . ?
C6 C1 C2 118.8(5) . . ?
C6 C1 P1 121.5(4) . . ?
C2 C1 P1 119.6(4) . . ?
C3 C2 C1 121.3(6) . . ?
C2 C3 C4 119.3(6) . . ?
C3 C4 C5 120.3(6) . . ?
C6 C5 C4 119.3(6) . . ?
C1 C6 C5 121.0(5) . . ?
C12 C7 C8 110.5(4) . . ?
C12 C7 P1 111.3(3) . . ?
C8 C7 P1 111.2(3) . . ?
C13 C8 C9 112.4(4) . . ?
C13 C8 C7 114.5(4) . . ?
C9 C8 C7 109.8(4) . . ?
C10 C9 C8 113.5(4) . . ?
C11 C10 C9 111.7(4) . . ?
C10 C11 C16 112.5(4) . . ?
C10 C11 C12 109.3(4) . . ?
C16 C11 C12 110.9(5) . . ?
C11 C12 C7 113.9(4) . . ?
C8 C13 C14 114.5(6) . . ?
C8 C13 C15 110.2(6) . . ?
C14 C13 C15 112.4(6) . . ?
C18 C17 P1 118.2(4) . . ?
C17 C18 C19 177.1(5) . . ?
C18 C19 C20 122.7(4) . . ?
C18 C19 P2 120.3(4) . . ?
C20 C19 P2 116.8(3) . . ?
C25 C20 C21 119.7(5) . . ?
C25 C20 C19 120.0(5) . . ?
C21 C20 C19 120.2(5) . . ?
C22 C21 C20 119.3(5) . . ?
C23 C22 C21 120.7(6) . . ?
C24 C23 C22 120.0(6) . . ?
C23 C24 C25 120.7(6) . . ?
C20 C25 C24 119.5(6) . . ?
C27 C26 C31 119.5(5) . . ?
C27 C26 P2 117.5(5) . . ?
C31 C26 P2 123.0(4) . . ?
C26 C27 C28 120.0(6) . . ?
C29 C28 C27 120.1(6) . . ?
C28 C29 C30 120.2(6) . . ?
C31 C30 C29 119.4(6) . . ?
C26 C31 C30 120.9(5) . . ?
C37 C32 C33 118.1(5) . . ?
C37 C32 P2 123.5(4) . . ?
C33 C32 P2 118.3(4) . . ?
C34 C33 C32 120.9(5) . . ?
C35 C34 C33 120.1(6) . . ?
C34 C35 C36 120.3(6) . . ?
C37 C36 C35 119.5(6) . . ?
C36 C37 C32 121.1(5) . . ?

loop_
_geom_bond_atom_site_label_1
_geom_bond_atom_site_label_2
_geom_bond_distance
_geom_bond_site_symmetry_2
_geom_bond_publ_flag
P1 O1 1.474(3) . ?
P1 C1 1.808(5) . ?
P1 C17 1.807(5) . ?
P1 C7 1.817(4) . ?
P2 O2 1.475(3) . ?
P2 C32 1.787(5) . ?
P2 C26 1.795(5) . ?
P2 C19 1.819(5) . ?
C1 C6 1.377(7) . ?
C1 C2 1.384(7) . ?
C2 C3 1.374(7) . ?
C3 C4 1.379(7) . ?
C4 C5 1.393(8) . ?
C5 C6 1.378(7) . ?
C7 C12 1.538(6) . ?
C7 C8 1.553(6) . ?
C8 C13 1.517(7) . ?
C8 C9 1.522(7) . ?
C9 C10 1.516(7) . ?
C10 C11 1.503(7) . ?
C11 C16 1.505(7) . ?
C11 C12 1.516(6) . ?
C13 C14 1.523(9) . ?
C13 C15 1.542(9) . ?
C17 C18 1.296(6) . ?
C18 C19 1.307(7) . ?
C19 C20 1.495(6) . ?
C20 C25 1.374(7) . ?
C20 C21 1.388(7) . ?
C21 C22 1.381(7) . ?
C22 C23 1.362(8) . ?
C23 C24 1.357(8) . ?
C24 C25 1.386(7) . ?
C26 C27 1.370(7) . ?
C26 C31 1.374(7) . ?
C27 C28 1.396(8) . ?
C28 C29 1.358(8) . ?
C29 C30 1.384(8) . ?
C30 C31 1.376(7) . ?
C32 C37 1.381(6) . ?
C32 C33 1.391(7) . ?
C33 C34 1.378(7) . ?
C34 C35 1.353(8) . ?
C35 C36 1.392(8) . ?
C36 C37 1.371(7) . ?
